data_4081948
loop_
_publ_author_name
'Gruver, Brian C.'
'Adams, Jeramie J.'
'Arulsamy, Navamoney'
'Roddick, Dean M.'

_publ_section_title
;
 Acceptor Pincer Chemistry of Osmium: Catalytic Alkane Dehydrogenation by
 (CF3PCP)Os(cod)(H)
;
_journal_issue 21
_journal_name_full Organometallics
_journal_page_first 6468
_journal_paper_doi 10.1021/om400823s
_journal_volume 32
_journal_year 2013
_chemical_formula_moiety 'C14 H8 F12 O2 Os P2'
_chemical_formula_sum 'C14 H8 F12 O2 Os P2'
_chemical_formula_weight 688.34
_chemical_name_common (CF3-PCP)Os(CO)2H
_chemical_name_systematic
; 
 ? 
;
_space_group_IT_number 14
_symmetry_cell_setting monoclinic
_symmetry_space_group_name_Hall '-P 2yn'
_symmetry_space_group_name_H-M 'P 1 21/n 1'
_atom_sites_solution_hydrogens geom
_atom_sites_solution_primary direct
_atom_sites_solution_secondary difmap
_audit_creation_method SHELXL-97
_cell_angle_alpha 90.00
_cell_angle_beta 96.834(3)
_cell_angle_gamma 90.00
_cell_formula_units_Z 4
_cell_length_a 7.4054(3)
_cell_length_b 19.2132(8)
_cell_length_c 13.8511(6)
_cell_measurement_reflns_used 2740
_cell_measurement_temperature 150(2)
_cell_measurement_theta_max 27.55
_cell_measurement_theta_min 2.59
_cell_volume 1956.75(14)
_computing_cell_refinement 'Bruker SAINT'
_computing_data_collection 'Bruker APEX2'
_computing_data_reduction 'Bruker SAINT'
_computing_molecular_graphics 'Bruker SHELXTL'
_computing_publication_material 'Bruker SHELXTL'
_computing_structure_refinement 'SHELXL-97 (Sheldrick, 2008)'
_computing_structure_solution 'SHELXS-97 (Sheldrick, 2008)'
_diffrn_ambient_temperature 150(2)
_diffrn_measured_fraction_theta_full 0.996
_diffrn_measured_fraction_theta_max 0.996
_diffrn_measurement_device_type 'Bruker APEX-II CCD'
_diffrn_measurement_method '\f and \w scans'
_diffrn_radiation_monochromator graphite
_diffrn_radiation_source 'fine-focus sealed tube'
_diffrn_radiation_type MoK\a
_diffrn_radiation_wavelength 0.71073
_diffrn_reflns_av_R_equivalents 0.0679
_diffrn_reflns_av_sigmaI/netI 0.0870
_diffrn_reflns_limit_h_max 9
_diffrn_reflns_limit_h_min -10
_diffrn_reflns_limit_k_max 18
_diffrn_reflns_limit_k_min -25
_diffrn_reflns_limit_l_max 18
_diffrn_reflns_limit_l_min -17
_diffrn_reflns_number 14340
_diffrn_reflns_theta_full 28.70
_diffrn_reflns_theta_max 28.70
_diffrn_reflns_theta_min 1.82
_exptl_absorpt_coefficient_mu 6.801
_exptl_absorpt_correction_T_max 0.7230
_exptl_absorpt_correction_T_min 0.3418
_exptl_absorpt_correction_type multi-scan
_exptl_absorpt_process_details 'SADABS (Bruker AXS Inc., 2008)'
_exptl_crystal_colour colourless
_exptl_crystal_density_diffrn 2.337
_exptl_crystal_density_method 'not measured'
_exptl_crystal_description rectangular_plate
_exptl_crystal_F_000 1288
_exptl_crystal_size_max 0.20
_exptl_crystal_size_mid 0.11
_exptl_crystal_size_min 0.05
_refine_diff_density_max 2.301
_refine_diff_density_min -2.813
_refine_diff_density_rms 0.247
_refine_ls_extinction_method none
_refine_ls_goodness_of_fit_ref 1.127
_refine_ls_hydrogen_treatment constr
_refine_ls_matrix_type full
_refine_ls_number_parameters 261
_refine_ls_number_reflns 5021
_refine_ls_number_restraints 0
_refine_ls_restrained_S_all 1.127
_refine_ls_R_factor_all 0.1002
_refine_ls_R_factor_gt 0.0645
_refine_ls_shift/su_max 0.001
_refine_ls_shift/su_mean 0.000
_refine_ls_structure_factor_coef Fsqd
_refine_ls_weighting_details 'calc w=1/[\s^2^(Fo^2^)+(0.0275P)^2^+22.5681P] where P=(Fo^2^+2Fc^2^)/3'
_refine_ls_weighting_scheme calc
_refine_ls_wR_factor_gt 0.1140
_refine_ls_wR_factor_ref 0.1238
_reflns_number_gt 3601
_reflns_number_total 5021
_reflns_threshold_expression >2sigma(I)
_cod_data_source_file om400823s_si_001.cif
_cod_data_source_block bcg07
_cod_depositor_comments
;
The following automatic conversions were performed:

'_symmetry_cell_setting' value 'Monoclinic' changed to 'monoclinic'
according to /home/saulius/struct/CIF-dictionaries/cif_core.dic
dictionary named 'cif_core.dic' version 2.4.2 from 2011-04-26.

Automatic conversion script
Id: cif_fix_values 1891 2012-01-12 08:04:46Z andrius 
;
_cod_original_sg_symbol_H-M P2(1)/n
_cod_database_code 4081948

loop_
_symmetry_equiv_pos_as_xyz
'x, y, z'
'-x+1/2, y+1/2, -z+1/2'
'-x, -y, -z'
'x-1/2, -y-1/2, z-1/2'

loop_
_atom_site_label
_atom_site_type_symbol
_atom_site_fract_x
_atom_site_fract_y
_atom_site_fract_z
_atom_site_U_iso_or_equiv
_atom_site_adp_type
_atom_site_occupancy
_atom_site_symmetry_multiplicity
_atom_site_calc_flag
_atom_site_refinement_flags
Os1 Os 0.03553(5) 0.14117(2) 0.21442(3) 0.02155(11) Uani 1 1 d .
H1 H -0.1068 0.0950 0.1689 0.08(5) Uiso 1 1 d R
P1 P 0.1831(4) 0.03979(15) 0.2546(2) 0.0263(6) Uani 1 1 d .
P2 P -0.0953(4) 0.22149(14) 0.1086(2) 0.0243(6) Uani 1 1 d .
C1 C 0.1442(12) 0.1166(6) 0.0796(6) 0.024(2) Uani 1 1 d .
C13 C -0.0947(13) 0.1549(5) 0.3191(7) 0.024(2) Uiso 1 1 d .
C14 C 0.2396(14) 0.2035(6) 0.2571(8) 0.028(2) Uani 1 1 d .
O1 O -0.1793(11) 0.1604(4) 0.3899(6) 0.045(2) Uani 1 1 d .
O2 O 0.3567(12) 0.2392(5) 0.2808(6) 0.052(2) Uani 1 1 d .
C2 C 0.2093(12) 0.0470(5) 0.0625(8) 0.026(2) Uani 1 1 d .
C3 C 0.2751(14) 0.0306(6) -0.0223(8) 0.031(2) Uani 1 1 d .
H3A H 0.3239 -0.0144 -0.0307 0.037 Uiso 1 1 calc R
C4 C 0.2711(14) 0.0792(6) -0.0964(8) 0.035(3) Uani 1 1 d .
H4A H 0.3158 0.0677 -0.1559 0.042 Uiso 1 1 calc R
C5 C 0.2006(14) 0.1454(7) -0.0825(8) 0.036(3) Uani 1 1 d .
H5A H 0.1967 0.1787 -0.1333 0.043 Uiso 1 1 calc R
C6 C 0.1367(13) 0.1631(5) 0.0035(8) 0.028(2) Uani 1 1 d .
C7 C 0.0568(15) 0.2344(6) 0.0161(8) 0.033(3) Uani 1 1 d .
H7A H -0.0110 0.2510 -0.0456 0.039 Uiso 1 1 calc R
H7B H 0.1532 0.2685 0.0380 0.039 Uiso 1 1 calc R
C8 C -0.3191(14) 0.2003(6) 0.0346(8) 0.034(3) Uani 1 1 d .
F8A F -0.3828(10) 0.2530(4) -0.0206(6) 0.056(2) Uani 1 1 d .
F8B F -0.4438(9) 0.1845(5) 0.0933(6) 0.060(2) Uani 1 1 d .
F8C F -0.2990(9) 0.1454(4) -0.0210(5) 0.0484(18) Uani 1 1 d .
C9 C -0.1494(19) 0.3124(6) 0.1451(9) 0.041(3) Uani 1 1 d .
F9A F -0.3076(11) 0.3139(4) 0.1843(5) 0.052(2) Uani 1 1 d .
F9B F -0.1651(12) 0.3574(4) 0.0714(5) 0.060(2) Uani 1 1 d .
F9C F -0.0206(11) 0.3352(4) 0.2127(6) 0.059(2) Uani 1 1 d .
C10 C 0.2080(15) -0.0066(5) 0.1439(8) 0.030(2) Uani 1 1 d .
H10A H 0.3231 -0.0333 0.1512 0.036 Uiso 1 1 calc R
H10B H 0.1058 -0.0395 0.1286 0.036 Uiso 1 1 calc R
C11 C 0.0966(16) -0.0267(7) 0.3385(10) 0.042(3) Uani 1 1 d .
F11A F 0.1433(12) -0.0092(5) 0.4298(6) 0.067(2) Uani 1 1 d .
F11B F 0.1607(12) -0.0896(4) 0.3264(7) 0.071(3) Uani 1 1 d .
F11C F -0.0838(9) -0.0298(4) 0.3222(6) 0.054(2) Uani 1 1 d .
C12 C 0.4240(15) 0.0439(6) 0.3138(9) 0.036(3) Uani 1 1 d .
F12A F 0.5252(9) 0.0763(4) 0.2518(5) 0.0431(17) Uiso 1 1 d .
F12B F 0.4998(10) -0.0163(4) 0.3372(5) 0.0522(19) Uiso 1 1 d .
F12C F 0.4400(10) 0.0833(4) 0.3940(5) 0.0461(17) Uiso 1 1 d .

loop_
_atom_site_aniso_label
_atom_site_aniso_U_11
_atom_site_aniso_U_22
_atom_site_aniso_U_33
_atom_site_aniso_U_23
_atom_site_aniso_U_13
_atom_site_aniso_U_12
Os1 0.01330(16) 0.0269(2) 0.02487(19) -0.0037(2) 0.00387(12) -0.00256(19)
P1 0.0159(12) 0.0276(15) 0.0353(15) 0.0025(12) 0.0023(11) -0.0020(11)
P2 0.0205(13) 0.0235(14) 0.0291(14) -0.0026(11) 0.0039(10) 0.0007(10)
C1 0.011(4) 0.054(7) 0.006(4) -0.012(4) -0.001(3) 0.003(4)
C14 0.026(6) 0.031(6) 0.030(6) 0.003(5) 0.011(4) 0.003(5)
O1 0.035(5) 0.056(6) 0.047(5) -0.018(4) 0.024(4) -0.013(4)
O2 0.050(6) 0.059(6) 0.043(5) -0.004(4) -0.004(4) -0.033(5)
C2 0.010(4) 0.027(6) 0.039(6) -0.002(5) 0.000(4) -0.001(4)
C3 0.023(5) 0.034(7) 0.037(6) -0.012(5) 0.006(4) -0.002(5)
C4 0.019(5) 0.054(8) 0.035(6) -0.010(6) 0.009(4) -0.001(5)
C5 0.030(6) 0.052(8) 0.028(5) -0.002(6) 0.007(4) -0.006(6)
C6 0.014(5) 0.031(6) 0.039(6) 0.002(5) 0.005(4) -0.003(4)
C7 0.024(6) 0.037(7) 0.038(6) 0.004(5) 0.010(5) 0.002(5)
C8 0.015(5) 0.047(8) 0.038(6) 0.018(6) 0.001(4) 0.008(5)
F8A 0.041(4) 0.059(5) 0.063(5) 0.016(4) -0.019(4) 0.011(4)
F8B 0.021(4) 0.093(6) 0.067(5) 0.011(4) 0.006(3) 0.000(4)
F8C 0.039(4) 0.050(5) 0.053(4) -0.017(4) -0.007(3) 0.002(4)
C9 0.061(9) 0.029(7) 0.035(7) -0.007(5) 0.012(6) 0.001(6)
F9A 0.060(5) 0.050(5) 0.050(5) -0.004(4) 0.027(4) 0.020(4)
F9B 0.092(6) 0.036(4) 0.055(5) 0.008(4) 0.024(4) 0.006(4)
F9C 0.072(6) 0.033(4) 0.069(5) -0.015(4) -0.006(5) -0.004(4)
C10 0.023(5) 0.027(6) 0.040(6) -0.005(5) 0.005(4) -0.005(4)
C11 0.030(6) 0.049(8) 0.049(8) -0.002(6) 0.007(5) -0.006(6)
F11A 0.070(6) 0.081(6) 0.050(5) 0.014(4) 0.010(4) -0.019(5)
F11B 0.063(6) 0.039(5) 0.118(8) 0.031(5) 0.038(5) 0.013(4)
F11C 0.029(4) 0.059(5) 0.076(6) 0.018(4) 0.016(4) -0.010(3)
C12 0.025(6) 0.024(6) 0.060(8) 0.005(5) 0.010(5) -0.002(5)

loop_
_atom_type_symbol
_atom_type_description
_atom_type_scat_dispersion_real
_atom_type_scat_dispersion_imag
_atom_type_scat_source
C C 0.0033 0.0016 'International Tables Vol C Tables 4.2.6.8 and 6.1.1.4'
H H 0.0000 0.0000 'International Tables Vol C Tables 4.2.6.8 and 6.1.1.4'
O O 0.0106 0.0060 'International Tables Vol C Tables 4.2.6.8 and 6.1.1.4'
F F 0.0171 0.0103 'International Tables Vol C Tables 4.2.6.8 and 6.1.1.4'
P P 0.1023 0.0942 'International Tables Vol C Tables 4.2.6.8 and 6.1.1.4'
Os Os -1.2165 7.6030 'International Tables Vol C Tables 4.2.6.8 and 6.1.1.4'

loop_
_geom_angle_atom_site_label_1
_geom_angle_atom_site_label_2
_geom_angle_atom_site_label_3
_geom_angle
C13 Os1 C14 97.6(4)
C13 Os1 C1 169.8(4)
C14 Os1 C1 92.3(4)
C13 Os1 P2 100.8(3)
C14 Os1 P2 91.9(3)
C1 Os1 P2 76.4(3)
C13 Os1 P1 102.1(3)
C14 Os1 P1 96.8(3)
C1 Os1 P1 78.9(3)
P2 Os1 P1 154.12(10)
C13 Os1 H1 90.5
C14 Os1 H1 171.7
C1 Os1 H1 79.6
P2 Os1 H1 84.4
P1 Os1 H1 83.5
C10 P1 C12 101.8(5)
C10 P1 C11 105.4(5)
C12 P1 C11 97.7(5)
C10 P1 Os1 108.1(4)
C12 P1 Os1 118.5(4)
C11 P1 Os1 122.9(4)
C7 P2 C9 103.5(5)
C7 P2 C8 102.9(5)
C9 P2 C8 98.4(6)
C7 P2 Os1 107.2(4)
C9 P2 Os1 123.3(4)
C8 P2 Os1 119.0(4)
C6 C1 C2 117.2(9)
C6 C1 Os1 122.1(8)
C2 C1 Os1 120.3(7)
O1 C13 Os1 176.6(9)
O2 C14 Os1 179.5(10)
C3 C2 C1 120.9(10)
C3 C2 C10 121.0(10)
C1 C2 C10 118.1(9)
C2 C3 C4 120.3(11)
C2 C3 H3A 119.8
C4 C3 H3A 119.8
C3 C4 C5 119.2(10)
C3 C4 H4A 120.4
C5 C4 H4A 120.4
C6 C5 C4 121.1(11)
C6 C5 H5A 119.4
C4 C5 H5A 119.4
C1 C6 C5 121.0(10)
C1 C6 C7 118.8(9)
C5 C6 C7 120.2(10)
C6 C7 P2 103.9(7)
C6 C7 H7A 111.0
P2 C7 H7A 111.0
C6 C7 H7B 111.0
P2 C7 H7B 111.0
H7A C7 H7B 109.0
F8A C8 F8C 109.3(10)
F8A C8 F8B 107.5(9)
F8C C8 F8B 107.9(10)
F8A C8 P2 112.2(8)
F8C C8 P2 109.6(7)
F8B C8 P2 110.1(8)
F9C C9 F9B 108.4(10)
F9C C9 F9A 107.1(10)
F9B C9 F9A 107.1(10)
F9C C9 P2 109.8(9)
F9B C9 P2 113.6(8)
F9A C9 P2 110.6(8)
C2 C10 P1 107.8(7)
C2 C10 H10A 110.2
P1 C10 H10A 110.2
C2 C10 H10B 110.2
P1 C10 H10B 110.2
H10A C10 H10B 108.5
F11A C11 F11B 107.5(11)
F11A C11 F11C 108.5(11)
F11B C11 F11C 108.0(10)
F11A C11 P1 110.4(9)
F11B C11 P1 112.9(9)
F11C C11 P1 109.4(9)
F12B C12 F12C 107.5(10)
F12B C12 F12A 108.1(9)
F12C C12 F12A 105.3(9)
F12B C12 P1 115.4(8)
F12C C12 P1 111.8(8)
F12A C12 P1 108.1(8)

loop_
_geom_bond_atom_site_label_1
_geom_bond_atom_site_label_2
_geom_bond_distance
Os1 C13 1.853(10)
Os1 C14 1.963(11)
Os1 C1 2.172(9)
Os1 P2 2.265(3)
Os1 P1 2.270(3)
Os1 H1 1.4619
P1 C10 1.802(11)
P1 C12 1.874(12)
P1 C11 1.889(13)
P2 C7 1.822(11)
P2 C9 1.875(12)
P2 C8 1.887(11)
C1 C6 1.376(14)
C1 C2 1.451(14)
C13 O1 1.230(12)
C14 O2 1.124(13)
C2 C3 1.362(14)
C2 C10 1.527(15)
C3 C4 1.385(16)
C3 H3A 0.9500
C4 C5 1.396(16)
C4 H4A 0.9500
C5 C6 1.377(14)
C5 H5A 0.9500
C6 C7 1.511(15)
C7 H7A 0.9900
C7 H7B 0.9900
C8 F8A 1.322(12)
C8 F8C 1.324(14)
C8 F8B 1.336(13)
C9 F9C 1.329(14)
C9 F9B 1.333(14)
C9 F9A 1.349(14)
C10 H10A 0.9900
C10 H10B 0.9900
C11 F11A 1.315(14)
C11 F11B 1.316(14)
C11 F11C 1.330(13)
C12 F12B 1.309(13)
C12 F12C 1.338(13)
C12 F12A 1.357(13)

loop_
_geom_torsion_atom_site_label_1
_geom_torsion_atom_site_label_2
_geom_torsion_atom_site_label_3
_geom_torsion_atom_site_label_4
_geom_torsion
C1 C2 C10 P2 13.9(5)
C1 C6 C7 P1 5.1(6)
